data_4344508
loop_
_publ_author_name
'Spek, A.L.'
'Bos, K.D.'
'Noltes, J.G.'
'Bulten, E.J.'

_publ_section_title
;
 Crystal and molecular structure of
 1.1.2.2-tetrakis(pentacarbonyl-manganio)-1.2-dibromoditin, a transition
 metal substituted di-Tin-compound
;
_journal_name_full 'Inorganic Chemistry'
_journal_page_first 339
_journal_page_last 345
_journal_volume 15
_journal_year 1976
_chemical_formula_sum 'C20 Br2 Mn4 O20 Sn2'
_chemical_name_systematic 'Br2 Sn2 (Mn (C O)5)4'
_space_group_IT_number 14
_symmetry_space_group_name_Hall '-P 2ybc'
_symmetry_space_group_name_H-M 'P 1 21/c 1'
_cell_angle_alpha 90
_cell_angle_beta 108.1
_cell_angle_gamma 90
_cell_formula_units_Z 4
_cell_length_a 16.591
_cell_length_b 12.455
_cell_length_c 17.214
_cell_volume 3381.095
_citation_journal_id_ASTM INOCAJ
_cod_data_source_file Spek_INOCAJ_1976_1785.cif
_cod_data_source_block C20Br2Mn4O20Sn2
_cod_database_code 4344508

loop_
_symmetry_equiv_pos_as_xyz
x,y,z
-x,y+1/2,-z+1/2
-x,-y,-z
x,-y-1/2,z-1/2

loop_
_atom_site_label
_atom_site_type_symbol
_atom_site_fract_x
_atom_site_fract_y
_atom_site_fract_z
_atom_site_occupancy
_atom_site_U_iso_or_equiv
O17 O-2 0.4898 0.7935 0.0244 1 0.0
C2 C+2 0.9995 0.4013 0.2578 1 0.0
C14 C+2 0.8022 0.5447 0.4848 1 0.0
C9 C+2 0.607 0.2749 0.1643 1 0.0
O8 O-2 0.6174 -0.0029 0.1145 1 0.0
C1 C+2 0.9974 0.4852 0.1177 1 0.0
Sn2 Sn+3 0.71514 0.55455 0.28637 1 0.0
O20 O-2 0.4658 0.577 0.2134 1 0.0
O5 O-2 0.9096 0.2251 0.0902 1 0.0
C6 C+2 0.7088 0.1714 0.2862 1 0.0
O2 O-2 1.0532 0.3788 0.3158 1 0.0
C7 C+2 0.7083 0.2404 0.0777 1 0.0
Mn2 Mn-1 0.706 0.1995 0.1798 1 0.0
O19 O-2 0.606 0.4836 0.0539 1 0.0
C4 C+2 0.8287 0.4843 0.0736 1 0.0
Mn4 Mn-1 0.6064 0.6704 0.1613 1 0.0
O9 O-2 0.5435 0.3178 0.1526 1 0.0
C15 C+2 0.874 0.7422 0.5071 1 0.0
Mn3 Mn-1 0.8116 0.6611 0.4202 1 0.0
C19 C+2 0.6069 0.5537 0.0964 1 0.0
Br1 Br-1 0.8823 0.3179 0.3807 1 0.0
C16 C+2 0.6139 0.7816 0.2349 1 0.0
Br2 Br-1 0.6213 0.4385 0.3474 1 0.0
O1 O-2 1.0494 0.5098 0.0898 1 0.0
C3 C+2 0.9158 0.5736 0.2122 1 0.0
O16 O-2 0.618 0.8529 0.2769 1 0.0
C11 C+2 0.7085 0.7077 0.428 1 0.0
O18 O-2 0.7565 0.7584 0.1236 1 0.0
O10 O-2 0.8748 0.0946 0.2225 1 0.0
O12 O-2 0.9713 0.5611 0.4082 1 0.0
Mn1 Mn-1 0.9173 0.4429 0.1632 1 0.0
C12 C+2 0.9097 0.5981 0.4113 1 0.0
O13 O-2 0.8085 0.8372 0.306 1 0.0
C17 C+2 0.5336 0.7473 0.0778 1 0.0
O14 O-2 0.7977 0.4784 0.5278 1 0.0
O11 O-2 0.6465 0.7349 0.4363 1 0.0
O7 O-2 0.7095 0.2669 0.0151 1 0.0
Sn1 Sn+3 0.79889 0.37809 0.23469 1 0.0
O3 O-2 0.9137 0.6564 0.2405 1 0.0
C20 C+2 0.5218 0.6095 0.1935 1 0.0
C5 C+2 0.9115 0.3076 0.1192 1 0.0
C13 C+2 0.8152 0.7694 0.3493 1 0.0
O4 O-2 0.7756 0.5141 0.0184 1 0.0
C18 C+2 0.6997 0.7243 0.1388 1 0.0
C10 C+2 0.8099 0.1354 0.205 1 0.0
O6 O-2 0.7105 0.1472 0.3513 1 0.0
O15 O-2 0.9128 0.7964 0.5578 1 0.0
C8 C+2 0.6518 0.0738 0.1403 1 0.0
